data_2226290
loop_
_publ_author_name
'Assey, Gervas'
'Gultneh, Yilma'
'Butcher, Ray J.'

_publ_section_title
;
 Ethylenediammonium
 tetrakis({2,2'-[ethane-1,2-diylbis(nitrilomethylidyne)]diphenolato}nickel(II))
 bis(perchlorate) dimethylformamide monosolvate
;
_journal_coeditor_code SJ2787
_journal_issue 6
_journal_name_full 'Acta Crystallographica Section E'
_journal_page_first m654
_journal_page_last m655
_journal_paper_doi 10.1107/S1600536810017162
_journal_volume 66
_journal_year 2010
_chemical_formula_iupac '(C2 H10 N2) [Ni (C16 H14 N2 O2)]4, (Cl O4)2, C3 H7 N O'
_chemical_formula_moiety 'C2 H10 N2 2+, 4(C16 H14 N2 Ni O2), 2(Cl O4 -), C3 H7 N O'
_chemical_formula_sum 'C69 H73 Cl2 N11 Ni4 O17'
_chemical_formula_weight 1634.12
_chemical_name_systematic
;
Ethylenediammonium
tetrakis({2,2'-[ethane-1,2-diylbis(nitrilomethylidyne)]diphenolato}nickel(II))
bis(perchlorate) dimethylformamide monosolvate
;
_space_group_IT_number 2
_symmetry_cell_setting triclinic
_symmetry_space_group_name_Hall '-P 1'
_symmetry_space_group_name_H-M 'P -1'
_atom_sites_solution_hydrogens geom
_atom_sites_solution_primary direct
_atom_sites_solution_secondary difmap
_audit_creation_method SHELXL-97
_cell_angle_alpha 85.990(5)
_cell_angle_beta 86.506(5)
_cell_angle_gamma 62.963(8)
_cell_formula_units_Z 2
_cell_length_a 15.0209(11)
_cell_length_b 15.0492(13)
_cell_length_c 18.2709(8)
_cell_measurement_reflns_used 14342
_cell_measurement_temperature 200(2)
_cell_measurement_theta_max 34.7215
_cell_measurement_theta_min 4.5108
_cell_volume 3667.8(5)
_computing_cell_refinement
;
CrysAlis RED (Oxford Diffraction, 2007)
;
_computing_data_collection
;
CrysAlis CCD (Oxford Diffraction, 2007)
;
_computing_data_reduction
;
CrysAlis RED (Oxford Diffraction, 2007)
;
_computing_molecular_graphics 'SHELXTL (Sheldrick, 2008)'
_computing_publication_material 'SHELXTL (Sheldrick, 2008)'
_computing_structure_refinement 'SHELXL97 (Sheldrick, 2008)'
_computing_structure_solution 'SHELXS97 (Sheldrick, 2008)'
_diffrn_ambient_temperature 200(2)
_diffrn_detector_area_resol_mean 10.5081
_diffrn_measured_fraction_theta_full 0.992
_diffrn_measured_fraction_theta_max 0.989
_diffrn_measurement_device_type 'Oxford Diffraction Gemini R'
_diffrn_measurement_method '\w scans'
_diffrn_radiation_monochromator graphite
_diffrn_radiation_source 'Enhance (Mo) X-ray Source'
_diffrn_radiation_type MoK\a
_diffrn_radiation_wavelength 0.71073
_diffrn_reflns_av_R_equivalents 0.0311
_diffrn_reflns_av_sigmaI/netI 0.0453
_diffrn_reflns_limit_h_max 18
_diffrn_reflns_limit_h_min -18
_diffrn_reflns_limit_k_max 18
_diffrn_reflns_limit_k_min -17
_diffrn_reflns_limit_l_max 20
_diffrn_reflns_limit_l_min -21
_diffrn_reflns_number 31940
_diffrn_reflns_theta_full 25.00
_diffrn_reflns_theta_max 25.21
_diffrn_reflns_theta_min 4.51
_diffrn_standards_decay_% <2%
_diffrn_standards_interval_count 50
_diffrn_standards_number 2
_exptl_absorpt_coefficient_mu 1.158
_exptl_absorpt_correction_T_max 1.00000
_exptl_absorpt_correction_T_min 0.83228
_exptl_absorpt_correction_type multi-scan
_exptl_absorpt_process_details
;
(CrysAlis RED; Oxford Diffraction, 2007)
;
_exptl_crystal_colour 'translucent red-brown'
_exptl_crystal_density_diffrn 1.480
_exptl_crystal_density_method 'not measured'
_exptl_crystal_description 'thick needle'
_exptl_crystal_F_000 1692
_exptl_crystal_size_max 0.53
_exptl_crystal_size_mid 0.28
_exptl_crystal_size_min 0.24
_refine_diff_density_max 0.564
_refine_diff_density_min -0.323
_refine_ls_extinction_method none
_refine_ls_goodness_of_fit_ref 0.954
_refine_ls_hydrogen_treatment constr
_refine_ls_matrix_type full
_refine_ls_number_parameters 936
_refine_ls_number_reflns 13062
_refine_ls_number_restraints 14
_refine_ls_restrained_S_all 0.959
_refine_ls_R_factor_all 0.0577
_refine_ls_R_factor_gt 0.0389
_refine_ls_shift/su_max 0.002
_refine_ls_shift/su_mean 0.000
_refine_ls_structure_factor_coef Fsqd
_refine_ls_weighting_details 'calc w=1/[\s^2^(Fo^2^)+(0.0701P)^2^] where P=(Fo^2^+2Fc^2^)/3'
_refine_ls_weighting_scheme calc
_refine_ls_wR_factor_gt 0.1045
_refine_ls_wR_factor_ref 0.1096
_reflns_number_gt 9248
_reflns_number_total 13062
_reflns_threshold_expression I>2\s(I)
_cod_data_source_file sj2787.cif
_cod_data_source_block I
_cod_original_cell_volume 3667.8(4)
_cod_database_code 2226290
_cod_database_fobs_code 2226290

loop_
_symmetry_equiv_pos_as_xyz
'x, y, z'
'-x, -y, -z'

loop_
_atom_site_type_symbol
_atom_site_label
_atom_site_fract_x
_atom_site_fract_y
_atom_site_fract_z
_atom_site_U_iso_or_equiv
_atom_site_adp_type
_atom_site_calc_flag
_atom_site_refinement_flags
_atom_site_occupancy
_atom_site_disorder_assembly
_atom_site_disorder_group
Ni Ni1 0.36564(2) 0.67261(2) 0.77292(2) 0.02687(10) Uani d . 1 . .
Ni Ni2 0.76060(3) 0.25911(3) 0.82558(2) 0.03289(11) Uani d . 1 . .
Ni Ni3 1.11277(3) -0.12736(3) 0.75047(2) 0.02913(10) Uani d . 1 . .
Ni Ni4 0.71105(3) 0.29506(3) 0.64077(2) 0.03068(10) Uani d . 1 . .
Cl Cl1 1.18947(6) 0.10251(6) 0.48440(5) 0.0453(2) Uani d . 1 . .
Cl Cl2 0.29975(6) 0.41268(6) 1.01193(5) 0.0489(2) Uani d . 1 . .
O O11 1.11501(19) 0.0697(2) 0.49421(18) 0.0781(9) Uani d . 1 . .
O O12 1.2601(3) 0.0623(3) 0.5382(2) 0.1211(14) Uani d . 1 . .
O O13 1.2386(3) 0.0697(3) 0.4153(2) 0.1121(13) Uani d . 1 . .
O O14 1.1438(3) 0.2069(2) 0.4780(2) 0.1056(12) Uani d . 1 . .
O O21 0.3826(2) 0.4327(2) 0.9983(2) 0.0895(10) Uani d . 1 . .
O O22 0.3318(3) 0.3094(2) 1.0094(2) 0.1025(12) Uani d . 1 . .
O O23 0.2627(3) 0.4388(3) 1.0858(2) 0.1168(13) Uani d . 1 . .
O O24 0.2220(3) 0.4681(3) 0.9663(2) 0.1207(14) Uani d . 1 . .
O O1A 0.44445(14) 0.70365(14) 0.70528(11) 0.0323(5) Uani d . 1 . .
O O2A 0.32163(13) 0.63858(13) 0.69153(10) 0.0278(4) Uani d . 1 . .
O O1B 0.78134(13) 0.13008(14) 0.85054(12) 0.0361(5) Uani d . 1 . .
O O2B 0.88915(14) 0.19722(13) 0.78735(11) 0.0338(5) Uani d . 1 . .
O O1C 1.16007(13) -0.08894(14) 0.82778(11) 0.0319(5) Uani d . 1 . .
O O2C 1.03643(14) -0.15448(14) 0.82302(11) 0.0348(5) Uani d . 1 . .
O O1D 0.58011(14) 0.35649(13) 0.67428(12) 0.0365(5) Uani d . 1 . .
O O2D 0.69133(14) 0.42452(14) 0.61834(12) 0.0360(5) Uani d . 1 . .
N N1A 0.41689(17) 0.69773(17) 0.85393(13) 0.0331(6) Uani d . 1 . .
N N2A 0.27928(17) 0.64977(17) 0.83877(13) 0.0321(6) Uani d . 1 . .
N N1B 0.63144(18) 0.31786(19) 0.86463(15) 0.0415(7) Uani d . 1 . .
N N2B 0.74371(19) 0.38617(17) 0.80112(14) 0.0378(6) Uani d . 1 . .
N N1C 1.19653(17) -0.10758(16) 0.67991(13) 0.0312(6) Uani d . 1 . .
N N2C 1.05854(17) -0.15817(16) 0.67420(13) 0.0324(6) Uani d . 1 . .
N N1D 0.73038(18) 0.16699(17) 0.66650(14) 0.0336(6) Uani d . 1 . .
N N2D 0.84188(18) 0.23644(17) 0.60470(14) 0.0357(6) Uani d . 1 . .
N N11S 0.48787(17) 0.56377(17) 0.58756(13) 0.0322(6) Uani d . 1 . .
H H11B 0.4390 0.5844 0.6235 0.048 Uiso calc R 1 . .
H H11C 0.4961 0.6170 0.5681 0.048 Uiso calc R 1 . .
H H11D 0.5462 0.5173 0.6069 0.048 Uiso calc R 1 . .
N N22S 0.97904(17) 0.04318(17) 0.90083(13) 0.0318(6) Uani d . 1 . .
H H22A 0.9244 0.0630 0.8730 0.048 Uiso calc R 1 . .
H H22B 1.0315 -0.0097 0.8805 0.048 Uiso calc R 1 . .
H H22C 0.9950 0.0945 0.9028 0.048 Uiso calc R 1 . .
C C1A 0.50091(19) 0.74663(19) 0.71817(17) 0.0311(7) Uani d . 1 . .
C C2A 0.5383(2) 0.7840(2) 0.6580(2) 0.0391(8) Uani d . 1 . .
H H2AA 0.5212 0.7794 0.6097 0.047 Uiso calc R 1 . .
C C3A 0.5994(2) 0.8273(2) 0.6684(2) 0.0480(9) Uani d . 1 . .
H H3AA 0.6250 0.8510 0.6269 0.058 Uiso calc R 1 . .
C C4A 0.6247(2) 0.8372(2) 0.7380(2) 0.0507(10) Uani d . 1 . .
H H4AA 0.6669 0.8676 0.7442 0.061 Uiso calc R 1 . .
C C5A 0.5885(2) 0.8029(2) 0.7970(2) 0.0474(9) Uani d . 1 . .
H H5AA 0.6062 0.8090 0.8448 0.057 Uiso calc R 1 . .
C C6A 0.5251(2) 0.7581(2) 0.78923(19) 0.0361(8) Uani d . 1 . .
C C7A 0.4821(2) 0.7316(2) 0.85369(18) 0.0367(8) Uani d . 1 . .
H H7AA 0.5030 0.7394 0.8998 0.044 Uiso calc R 1 . .
C C8A 0.3795(2) 0.6719(2) 0.92469(18) 0.0437(8) Uani d . 1 . .
H H8AA 0.3773 0.7166 0.9628 0.052 Uiso calc R 1 . .
H H8AB 0.4238 0.6021 0.9409 0.052 Uiso calc R 1 . .
C C9A 0.2767(2) 0.6846(2) 0.91269(18) 0.0447(8) Uani d . 1 . .
H H9AA 0.2583 0.6445 0.9502 0.054 Uiso calc R 1 . .
H H9AB 0.2270 0.7556 0.9158 0.054 Uiso calc R 1 . .
C C10A 0.2171(2) 0.6167(2) 0.82453(17) 0.0349(7) Uani d . 1 . .
H H10A 0.1788 0.6067 0.8646 0.042 Uiso calc R 1 . .
C C11A 0.20118(19) 0.5937(2) 0.75343(17) 0.0308(7) Uani d . 1 . .
C C12A 0.1293(2) 0.5591(2) 0.74596(19) 0.0390(8) Uani d . 1 . .
H H12A 0.0956 0.5482 0.7887 0.047 Uiso calc R 1 . .
C C13A 0.1070(2) 0.5411(2) 0.6799(2) 0.0446(8) Uani d . 1 . .
H H13A 0.0582 0.5180 0.6766 0.053 Uiso calc R 1 . .
C C14A 0.1555(2) 0.5565(2) 0.6168(2) 0.0434(8) Uani d . 1 . .
H H14A 0.1405 0.5432 0.5703 0.052 Uiso calc R 1 . .
C C15A 0.2259(2) 0.5911(2) 0.62179(18) 0.0343(7) Uani d . 1 . .
H H15A 0.2573 0.6033 0.5782 0.041 Uiso calc R 1 . .
C C16A 0.25146(19) 0.60843(19) 0.68946(16) 0.0272(6) Uani d . 1 . .
C C1B 0.7138(2) 0.1011(2) 0.87479(17) 0.0356(7) Uani d . 1 . .
C C2B 0.7414(2) -0.0013(2) 0.87984(19) 0.0444(8) Uani d . 1 . .
H H2BA 0.8079 -0.0472 0.8664 0.053 Uiso calc R 1 . .
C C3B 0.6748(3) -0.0372(3) 0.9038(2) 0.0501(9) Uani d . 1 . .
H H3BA 0.6959 -0.1072 0.9070 0.060 Uiso calc R 1 . .
C C4B 0.5765(3) 0.0284(3) 0.9234(2) 0.0593(10) Uani d . 1 . .
H H4BA 0.5300 0.0037 0.9387 0.071 Uiso calc R 1 . .
C C5B 0.5481(2) 0.1284(3) 0.92040(19) 0.0531(10) Uani d . 1 . .
H H5BA 0.4818 0.1729 0.9357 0.064 Uiso calc R 1 . .
C C6B 0.6145(2) 0.1683(3) 0.89507(18) 0.0409(8) Uani d . 1 . .
C C7B 0.5794(2) 0.2739(3) 0.89050(18) 0.0451(9) Uani d . 1 . .
H H7BA 0.5130 0.3145 0.9077 0.054 Uiso calc R 1 . .
C C8B 0.5881(2) 0.4281(2) 0.8668(2) 0.0540(10) Uani d . 1 . .
H H8BA 0.6000 0.4469 0.9148 0.065 Uiso calc R 1 . .
H H8BB 0.5151 0.4592 0.8599 0.065 Uiso calc R 1 . .
C C9B 0.6376(2) 0.4631(2) 0.8065(2) 0.0494(9) Uani d . 1 . .
H H9BA 0.6044 0.4711 0.7596 0.059 Uiso calc R 1 . .
H H9BB 0.6337 0.5283 0.8176 0.059 Uiso calc R 1 . .
C C10B 0.8120(2) 0.4119(2) 0.78000(17) 0.0397(8) Uani d . 1 . .
H H10B 0.7935 0.4813 0.7742 0.048 Uiso calc R 1 . .
C C11B 0.9148(2) 0.3429(2) 0.76451(17) 0.0357(7) Uani d . 1 . .
C C12B 0.9835(3) 0.3799(2) 0.7430(2) 0.0483(9) Uani d . 1 . .
H H12B 0.9624 0.4497 0.7437 0.058 Uiso calc R 1 . .
C C13B 1.0798(3) 0.3185(3) 0.7212(2) 0.0573(10) Uani d . 1 . .
H H13B 1.1251 0.3450 0.7066 0.069 Uiso calc R 1 . .
C C14B 1.1098(2) 0.2167(3) 0.7208(2) 0.0535(10) Uani d . 1 . .
H H14B 1.1764 0.1735 0.7053 0.064 Uiso calc R 1 . .
C C15B 1.0457(2) 0.1767(2) 0.74222(19) 0.0426(8) Uani d . 1 . .
H H15B 1.0682 0.1067 0.7411 0.051 Uiso calc R 1 . .
C C16B 0.9465(2) 0.2391(2) 0.76587(16) 0.0327(7) Uani d . 1 . .
C C1C 1.2291(2) -0.0573(2) 0.82443(17) 0.0309(7) Uani d . 1 . .
C C2C 1.2578(2) -0.0351(2) 0.89003(19) 0.0405(8) Uani d . 1 . .
H H2CA 1.2271 -0.0435 0.9352 0.049 Uiso calc R 1 . .
C C3C 1.3286(2) -0.0019(2) 0.8903(2) 0.0454(9) Uani d . 1 . .
H H3CA 1.3465 0.0124 0.9354 0.054 Uiso calc R 1 . .
C C4C 1.3751(2) 0.0113(2) 0.8242(2) 0.0458(9) Uani d . 1 . .
H H4CA 1.4237 0.0352 0.8242 0.055 Uiso calc R 1 . .
C C5C 1.3495(2) -0.0105(2) 0.7602(2) 0.0411(8) Uani d . 1 . .
H H5CA 1.3812 -0.0018 0.7156 0.049 Uiso calc R 1 . .
C C6C 1.2775(2) -0.0456(2) 0.75791(17) 0.0325(7) Uani d . 1 . .
C C7C 1.2592(2) -0.0733(2) 0.68950(18) 0.0354(8) Uani d . 1 . .
H H7CA 1.2962 -0.0658 0.6475 0.042 Uiso calc R 1 . .
C C8C 1.1948(2) -0.1447(2) 0.60766(17) 0.0388(8) Uani d . 1 . .
H H8CA 1.2463 -0.2149 0.6043 0.047 Uiso calc R 1 . .
H H8CB 1.2086 -0.1039 0.5680 0.047 Uiso calc R 1 . .
C C9C 1.0926(2) -0.1371(2) 0.60039(17) 0.0398(8) Uani d . 1 . .
H H9CA 1.0460 -0.0692 0.5817 0.048 Uiso calc R 1 . .
H H9CB 1.0953 -0.1860 0.5657 0.048 Uiso calc R 1 . .
C C10C 0.9931(2) -0.1919(2) 0.67934(18) 0.0363(8) Uani d . 1 . .
H H10C 0.9691 -0.2011 0.6350 0.044 Uiso calc R 1 . .
C C11C 0.9543(2) -0.2164(2) 0.74688(18) 0.0350(7) Uani d . 1 . .
C C12C 0.8921(2) -0.2642(2) 0.7440(2) 0.0446(9) Uani d . 1 . .
H H12C 0.8713 -0.2722 0.6979 0.053 Uiso calc R 1 . .
C C13C 0.8619(2) -0.2986(3) 0.8070(2) 0.0518(9) Uani d . 1 . .
H H13C 0.8205 -0.3308 0.8048 0.062 Uiso calc R 1 . .
C C14C 0.8919(2) -0.2866(2) 0.8738(2) 0.0468(9) Uani d . 1 . .
H H14C 0.8717 -0.3119 0.9174 0.056 Uiso calc R 1 . .
C C15C 0.9501(2) -0.2387(2) 0.87894(19) 0.0416(8) Uani d . 1 . .
H H15C 0.9691 -0.2309 0.9258 0.050 Uiso calc R 1 . .
C C16C 0.9819(2) -0.2011(2) 0.81519(17) 0.0314(7) Uani d . 1 . .
C C1D 0.5271(2) 0.3129(2) 0.70293(17) 0.0334(7) Uani d . 1 . .
C C2D 0.4297(2) 0.3737(2) 0.7293(2) 0.0488(9) Uani d . 1 . .
H H2DA 0.4051 0.4441 0.7264 0.059 Uiso calc R 1 . .
C C3D 0.3693(2) 0.3333(2) 0.7590(2) 0.0582(11) Uani d . 1 . .
H H3DA 0.3034 0.3763 0.7760 0.070 Uiso calc R 1 . .
C C4D 0.4031(3) 0.2306(3) 0.7645(2) 0.0551(10) Uani d . 1 . .
H H4DA 0.3605 0.2032 0.7843 0.066 Uiso calc R 1 . .
C C5D 0.4985(2) 0.1698(2) 0.74121(19) 0.0440(8) Uani d . 1 . .
H H5DA 0.5224 0.0994 0.7457 0.053 Uiso calc R 1 . .
C C6D 0.5617(2) 0.2087(2) 0.71094(17) 0.0339(7) Uani d . 1 . .
C C7D 0.6643(2) 0.1403(2) 0.69302(17) 0.0352(7) Uani d . 1 . .
H H7DA 0.6844 0.0709 0.7014 0.042 Uiso calc R 1 . .
C C8D 0.8360(2) 0.0903(2) 0.66086(19) 0.0417(8) Uani d . 1 . .
H H8DA 0.8401 0.0252 0.6492 0.050 Uiso calc R 1 . .
H H8DB 0.8696 0.0818 0.7077 0.050 Uiso calc R 1 . .
C C9D 0.8844(3) 0.1272(2) 0.6003(2) 0.0499(9) Uani d . 1 . .
H H9DA 0.9576 0.0957 0.6061 0.060 Uiso calc R 1 . .
H H9DB 0.8709 0.1104 0.5521 0.060 Uiso calc R 1 . .
C C10D 0.8955(2) 0.2802(2) 0.58442(18) 0.0397(8) Uani d . 1 . .
H H10D 0.9623 0.2398 0.5679 0.048 Uiso calc R 1 . .
C C11D 0.8623(2) 0.3857(2) 0.58476(17) 0.0356(7) Uani d . 1 . .
C C12D 0.9321(2) 0.4235(3) 0.56833(18) 0.0440(8) Uani d . 1 . .
H H12D 0.9992 0.3788 0.5552 0.053 Uiso calc R 1 . .
C C13D 0.9052(2) 0.5231(3) 0.5709(2) 0.0479(9) Uani d . 1 . .
H H13D 0.9532 0.5471 0.5599 0.058 Uiso calc R 1 . .
C C14D 0.8064(2) 0.5895(3) 0.5900(2) 0.0470(9) Uani d . 1 . .
H H14D 0.7874 0.6588 0.5917 0.056 Uiso calc R 1 . .
C C15D 0.7365(2) 0.5548(2) 0.6064(2) 0.0437(8) Uani d . 1 . .
H H15D 0.6700 0.6005 0.6201 0.052 Uiso calc R 1 . .
C C16D 0.7620(2) 0.4527(2) 0.60309(17) 0.0341(7) Uani d . 1 . .
C C1S 0.4589(2) 0.5194(2) 0.52937(16) 0.0315(7) Uani d . 1 . .
H H1SA 0.3965 0.5704 0.5072 0.038 Uiso calc R 1 . .
H H1SB 0.4462 0.4639 0.5510 0.038 Uiso calc R 1 . .
C C2S 0.9568(2) 0.0137(2) 0.97578(16) 0.0308(7) Uani d . 1 . .
H H2SA 0.9424 -0.0441 0.9739 0.037 Uiso calc R 1 . .
H H2SB 0.8967 0.0696 0.9966 0.037 Uiso calc R 1 . .
O O1SA 1.0125(5) 0.2006(2) 0.9393(4) 0.0541(12) Uani d PDU 0.475(7) A 1
O O1SB 0.9653(4) 0.2151(3) 0.9490(4) 0.0541(12) Uani d PDU 0.525(7) A 2
C C11S 0.9732(4) 0.2955(2) 0.9377(2) 0.0765(13) Uani d D 1 . .
H H11A 0.9066 0.3474 0.9401 0.092 Uiso d R 1 A .
N N1S 1.0477(2) 0.3206(2) 0.92681(17) 0.0540(8) Uani d . 1 A .
C C12S 1.1467(4) 0.2466(4) 0.9204(3) 0.118(2) Uani d . 1 . .
H H12E 1.1793 0.2363 0.9673 0.176 Uiso calc R 1 A .
H H12F 1.1826 0.2676 0.8820 0.176 Uiso calc R 1 . .
H H12G 1.1476 0.1841 0.9075 0.176 Uiso calc R 1 . .
C C13S 1.0265(4) 0.4245(3) 0.9169(3) 0.0888(15) Uani d . 1 . .
H H13E 0.9539 0.4666 0.9190 0.133 Uiso calc R 1 A .
H H13F 1.0539 0.4357 0.8690 0.133 Uiso calc R 1 . .
H H13G 1.0571 0.4417 0.9559 0.133 Uiso calc R 1 . .

loop_
_atom_site_aniso_label
_atom_site_aniso_U_11
_atom_site_aniso_U_22
_atom_site_aniso_U_33
_atom_site_aniso_U_12
_atom_site_aniso_U_13
_atom_site_aniso_U_23
Ni1 0.02955(18) 0.02476(18) 0.0227(2) -0.00915(14) 0.00090(15) -0.00292(14)
Ni2 0.02913(19) 0.0295(2) 0.0315(2) -0.00472(15) -0.00538(16) -0.00590(16)
Ni3 0.03140(19) 0.02646(19) 0.0248(2) -0.00951(15) 0.00294(15) -0.00093(15)
Ni4 0.0333(2) 0.02499(19) 0.0293(2) -0.00892(15) -0.00515(16) -0.00059(15)
Cl1 0.0452(4) 0.0433(4) 0.0488(6) -0.0217(4) -0.0073(4) 0.0049(4)
Cl2 0.0408(4) 0.0520(5) 0.0502(6) -0.0171(4) -0.0040(4) -0.0049(4)
O11 0.0602(16) 0.0778(19) 0.107(3) -0.0428(14) -0.0024(16) 0.0130(17)
O12 0.118(3) 0.154(3) 0.116(3) -0.086(2) -0.075(2) 0.070(3)
O13 0.102(2) 0.153(3) 0.095(3) -0.070(2) 0.037(2) -0.041(2)
O14 0.134(3) 0.0545(18) 0.134(3) -0.0464(19) -0.021(2) 0.0071(19)
O21 0.0608(17) 0.103(2) 0.118(3) -0.0481(16) 0.0177(17) -0.027(2)
O22 0.105(2) 0.066(2) 0.130(3) -0.0320(18) -0.011(2) -0.014(2)
O23 0.118(3) 0.162(4) 0.077(3) -0.068(3) 0.030(2) -0.048(2)
O24 0.093(2) 0.139(3) 0.132(3) -0.059(2) -0.061(2) 0.076(3)
O1A 0.0360(10) 0.0373(11) 0.0285(12) -0.0204(9) 0.0020(9) -0.0066(9)
O2A 0.0288(9) 0.0321(10) 0.0238(11) -0.0151(8) 0.0030(8) -0.0031(8)
O1B 0.0269(10) 0.0337(11) 0.0439(14) -0.0103(9) -0.0014(9) -0.0032(9)
O2B 0.0331(10) 0.0254(10) 0.0350(13) -0.0062(8) -0.0036(9) 0.0001(9)
O1C 0.0324(10) 0.0363(11) 0.0294(12) -0.0183(9) 0.0065(8) -0.0035(9)
O2C 0.0400(11) 0.0403(11) 0.0283(12) -0.0221(9) 0.0053(9) -0.0042(9)
O1D 0.0300(10) 0.0235(10) 0.0518(15) -0.0086(8) -0.0063(9) 0.0041(9)
O2D 0.0326(10) 0.0282(10) 0.0455(14) -0.0127(9) -0.0048(9) 0.0051(9)
N1A 0.0379(13) 0.0276(12) 0.0246(15) -0.0060(11) -0.0024(11) -0.0049(10)
N2A 0.0347(13) 0.0295(13) 0.0217(14) -0.0061(11) 0.0021(10) 0.0000(10)
N1B 0.0335(14) 0.0420(15) 0.0373(17) -0.0049(12) -0.0054(12) -0.0121(12)
N2B 0.0392(14) 0.0293(13) 0.0321(16) -0.0029(11) -0.0074(12) -0.0078(11)
N1C 0.0338(13) 0.0237(12) 0.0261(15) -0.0052(10) 0.0032(10) 0.0021(10)
N2C 0.0340(13) 0.0271(12) 0.0272(15) -0.0060(11) -0.0025(11) 0.0006(10)
N1D 0.0379(13) 0.0252(12) 0.0295(15) -0.0057(11) -0.0063(11) -0.0065(10)
N2D 0.0421(14) 0.0286(13) 0.0287(15) -0.0094(11) 0.0019(11) -0.0029(10)
N11S 0.0326(12) 0.0297(13) 0.0267(15) -0.0077(10) 0.0023(10) -0.0027(10)
N22S 0.0355(13) 0.0332(13) 0.0229(14) -0.0124(10) -0.0020(10) 0.0013(10)
C1A 0.0261(14) 0.0214(14) 0.041(2) -0.0056(11) -0.0022(13) -0.0060(12)
C2A 0.0344(16) 0.0355(17) 0.050(2) -0.0178(13) 0.0037(14) -0.0075(15)
C3A 0.0347(17) 0.0365(18) 0.071(3) -0.0149(14) 0.0022(17) -0.0028(17)
C4A 0.0356(17) 0.0396(19) 0.081(3) -0.0187(15) -0.0092(18) -0.0079(18)
C5A 0.0396(17) 0.0381(18) 0.064(3) -0.0144(15) -0.0191(17) -0.0086(17)
C6A 0.0290(15) 0.0259(15) 0.047(2) -0.0062(12) -0.0081(14) -0.0041(13)
C7A 0.0389(17) 0.0272(15) 0.036(2) -0.0063(13) -0.0111(14) -0.0071(13)
C8A 0.0526(19) 0.0417(18) 0.027(2) -0.0127(15) -0.0002(15) -0.0046(14)
C9A 0.054(2) 0.0471(19) 0.0242(19) -0.0162(16) 0.0075(15) -0.0059(14)
C10A 0.0305(15) 0.0321(16) 0.0310(19) -0.0067(13) 0.0085(13) 0.0062(13)
C11A 0.0250(14) 0.0246(14) 0.0352(19) -0.0060(11) 0.0032(12) 0.0057(12)
C12A 0.0314(15) 0.0357(17) 0.047(2) -0.0148(13) 0.0014(14) 0.0102(14)
C13A 0.0422(18) 0.0420(18) 0.056(3) -0.0252(15) -0.0061(16) 0.0049(16)
C14A 0.0361(16) 0.0398(18) 0.057(2) -0.0183(14) -0.0085(16) -0.0038(16)
C15A 0.0279(14) 0.0371(16) 0.038(2) -0.0143(13) 0.0032(13) -0.0059(13)
C16A 0.0216(13) 0.0200(13) 0.0347(18) -0.0051(11) 0.0001(12) -0.0008(12)
C1B 0.0317(15) 0.0520(19) 0.0260(18) -0.0206(14) -0.0047(13) -0.0059(14)
C2B 0.0406(17) 0.051(2) 0.044(2) -0.0222(15) -0.0009(15) -0.0049(16)
C3B 0.051(2) 0.065(2) 0.046(2) -0.0371(18) -0.0023(17) -0.0017(17)
C4B 0.054(2) 0.097(3) 0.045(2) -0.051(2) -0.0020(18) 0.002(2)
C5B 0.0351(17) 0.089(3) 0.034(2) -0.0273(18) 0.0042(15) -0.0066(19)
C6B 0.0299(16) 0.061(2) 0.0275(19) -0.0162(15) -0.0038(13) -0.0067(15)
C7B 0.0284(16) 0.062(2) 0.032(2) -0.0070(16) -0.0002(14) -0.0162(16)
C8B 0.0418(18) 0.0427(19) 0.057(3) 0.0018(15) -0.0020(17) -0.0231(17)
C9B 0.0430(18) 0.0317(17) 0.053(2) 0.0040(14) -0.0117(17) -0.0122(16)
C10B 0.056(2) 0.0290(16) 0.0245(18) -0.0103(15) -0.0087(15) -0.0022(13)
C11B 0.0517(18) 0.0281(15) 0.0231(18) -0.0142(14) -0.0095(14) 0.0043(12)
C12B 0.064(2) 0.0368(18) 0.047(2) -0.0262(17) -0.0061(17) 0.0059(15)
C13B 0.055(2) 0.047(2) 0.072(3) -0.0275(18) -0.0059(19) 0.0167(18)
C14B 0.0376(18) 0.045(2) 0.070(3) -0.0146(16) -0.0005(17) 0.0157(18)
C15B 0.0387(17) 0.0283(16) 0.051(2) -0.0081(14) -0.0042(15) 0.0097(14)
C16B 0.0385(16) 0.0353(16) 0.0223(17) -0.0150(13) -0.0078(13) 0.0052(12)
C1C 0.0254(14) 0.0233(14) 0.0359(19) -0.0044(12) 0.0032(12) -0.0022(12)
C2C 0.0358(16) 0.0450(18) 0.040(2) -0.0185(14) 0.0101(14) -0.0078(15)
C3C 0.0369(17) 0.0448(19) 0.055(2) -0.0176(15) -0.0015(16) -0.0109(16)
C4C 0.0317(16) 0.0359(17) 0.069(3) -0.0158(14) 0.0042(16) 0.0007(16)
C5C 0.0358(16) 0.0335(17) 0.050(2) -0.0139(14) 0.0048(15) 0.0070(15)
C6C 0.0298(15) 0.0253(15) 0.0337(19) -0.0061(12) 0.0053(13) 0.0012(12)
C7C 0.0302(15) 0.0292(15) 0.0332(19) -0.0037(13) 0.0084(13) 0.0061(13)
C8C 0.0447(18) 0.0357(17) 0.0241(18) -0.0092(14) 0.0056(14) 0.0030(13)
C9C 0.0533(19) 0.0350(17) 0.0220(18) -0.0123(14) -0.0014(14) 0.0017(13)
C10C 0.0333(16) 0.0311(16) 0.033(2) -0.0040(13) -0.0077(13) -0.0014(13)
C11C 0.0272(14) 0.0311(16) 0.039(2) -0.0065(12) -0.0022(13) -0.0008(13)
C12C 0.0343(16) 0.0451(19) 0.052(2) -0.0145(14) -0.0083(15) -0.0058(16)
C13C 0.0356(17) 0.052(2) 0.070(3) -0.0225(15) -0.0047(17) -0.0007(19)
C14C 0.0377(17) 0.051(2) 0.052(2) -0.0225(16) 0.0038(16) 0.0060(17)
C15C 0.0421(17) 0.0460(19) 0.037(2) -0.0211(15) 0.0006(15) 0.0024(15)
C16C 0.0269(14) 0.0285(15) 0.0332(19) -0.0081(12) 0.0008(12) -0.0003(12)
C1D 0.0313(15) 0.0290(15) 0.0382(19) -0.0118(13) -0.0102(13) 0.0039(13)
C2D 0.0343(17) 0.0295(16) 0.076(3) -0.0098(14) -0.0055(17) 0.0095(16)
C3D 0.0358(18) 0.0370(19) 0.091(3) -0.0095(15) 0.0011(19) 0.0100(19)
C4D 0.0455(19) 0.046(2) 0.077(3) -0.0253(16) -0.0047(18) 0.0129(18)
C5D 0.0504(19) 0.0275(16) 0.052(2) -0.0163(15) -0.0045(16) 0.0045(14)
C6D 0.0383(16) 0.0272(15) 0.0341(19) -0.0124(13) -0.0088(13) 0.0007(13)
C7D 0.0465(18) 0.0261(15) 0.0324(19) -0.0154(14) -0.0041(14) -0.0035(13)
C8D 0.0435(18) 0.0221(15) 0.046(2) -0.0028(13) -0.0007(15) -0.0055(14)
C9D 0.056(2) 0.0298(17) 0.050(2) -0.0084(15) 0.0124(17) -0.0093(15)
C10D 0.0374(16) 0.0412(18) 0.032(2) -0.0103(14) 0.0022(14) -0.0039(14)
C11D 0.0334(15) 0.0426(18) 0.0268(18) -0.0139(13) -0.0043(13) 0.0023(13)
C12D 0.0378(17) 0.059(2) 0.035(2) -0.0218(16) -0.0031(14) 0.0017(16)
C13D 0.0461(19) 0.060(2) 0.047(2) -0.0328(17) -0.0051(16) 0.0046(17)
C14D 0.054(2) 0.0451(19) 0.051(2) -0.0312(16) -0.0081(17) 0.0043(16)
C15D 0.0365(17) 0.0363(17) 0.054(2) -0.0134(14) -0.0057(15) 0.0028(15)
C16D 0.0375(16) 0.0353(16) 0.0300(19) -0.0169(13) -0.0087(13) 0.0056(13)
C1S 0.0299(14) 0.0375(16) 0.0252(17) -0.0135(12) 0.0040(12) -0.0057(12)
C2S 0.0329(15) 0.0367(16) 0.0245(17) -0.0183(12) 0.0012(12) 0.0039(12)
O1SA 0.079(3) 0.0598(16) 0.053(2) -0.0575(18) -0.008(2) 0.0071(14)
O1SB 0.079(3) 0.0598(16) 0.053(2) -0.0575(18) -0.008(2) 0.0071(14)
C11S 0.120(4) 0.085(3) 0.037(3) -0.058(3) -0.024(2) 0.008(2)
N1S 0.077(2) 0.0476(17) 0.050(2) -0.0389(16) -0.0076(16) -0.0001(14)
C12S 0.104(4) 0.112(4) 0.082(4) 0.002(3) -0.002(3) -0.027(3)
C13S 0.129(4) 0.069(3) 0.081(4) -0.055(3) 0.004(3) -0.012(2)

loop_
_atom_type_symbol
_atom_type_description
_atom_type_scat_dispersion_real
_atom_type_scat_dispersion_imag
_atom_type_scat_source
C C 0.0033 0.0016 'International Tables Vol C Tables 4.2.6.8 and 6.1.1.4'
H H 0.0000 0.0000 'International Tables Vol C Tables 4.2.6.8 and 6.1.1.4'
N N 0.0061 0.0033 'International Tables Vol C Tables 4.2.6.8 and 6.1.1.4'
O O 0.0106 0.0060 'International Tables Vol C Tables 4.2.6.8 and 6.1.1.4'
Cl Cl 0.1484 0.1585 'International Tables Vol C Tables 4.2.6.8 and 6.1.1.4'
Ni Ni 0.3393 1.1124 'International Tables Vol C Tables 4.2.6.8 and 6.1.1.4'

loop_
_geom_angle_atom_site_label_1
_geom_angle_atom_site_label_2
_geom_angle_atom_site_label_3
_geom_angle_site_symmetry_1
_geom_angle_site_symmetry_3
_geom_angle
_geom_angle_publ_flag
O1A Ni1 N2A . . 176.03(9) ?
O1A Ni1 N1A . . 95.23(10) ?
N2A Ni1 N1A . . 85.89(12) ?
O1A Ni1 O2A . . 84.32(8) ?
N2A Ni1 O2A . . 94.83(10) ?
N1A Ni1 O2A . . 176.02(9) ?
O1A Ni1 Ni3 . 1_465 105.44(6) ?
N2A Ni1 Ni3 . 1_465 70.59(7) ?
N1A Ni1 Ni3 . 1_465 107.78(7) ?
O2A Ni1 Ni3 . 1_465 76.13(5) ?
N2B Ni2 O2B . . 94.75(10) ?
N2B Ni2 N1B . . 86.87(12) ?
O2B Ni2 N1B . . 178.38(11) ?
N2B Ni2 O1B . . 178.41(10) ?
O2B Ni2 O1B . . 83.90(9) ?
N1B Ni2 O1B . . 94.49(11) ?
N2B Ni2 Ni4 . . 75.14(8) ?
O2B Ni2 Ni4 . . 80.61(6) ?
N1B Ni2 Ni4 . . 99.72(8) ?
O1B Ni2 Ni4 . . 105.42(7) ?
N2C Ni3 O2C . . 95.11(10) ?
N2C Ni3 N1C . . 86.16(11) ?
O2C Ni3 N1C . . 176.24(9) ?
N2C Ni3 O1C . . 176.42(9) ?
O2C Ni3 O1C . . 83.96(9) ?
N1C Ni3 O1C . . 94.99(10) ?
O1D Ni4 N1D . . 95.37(10) ?
O1D Ni4 N2D . . 178.16(10) ?
N1D Ni4 N2D . . 86.17(11) ?
O1D Ni4 O2D . . 83.91(9) ?
N1D Ni4 O2D . . 178.02(10) ?
N2D Ni4 O2D . . 94.58(10) ?
O1D Ni4 Ni2 . . 83.51(7) ?
N1D Ni4 Ni2 . . 74.24(8) ?
N2D Ni4 Ni2 . . 97.88(8) ?
O2D Ni4 Ni2 . . 103.84(7) ?
O12 Cl1 O14 . . 113.8(2) ?
O12 Cl1 O11 . . 112.2(2) ?
O14 Cl1 O11 . . 109.2(2) ?
O12 Cl1 O13 . . 108.4(3) ?
O14 Cl1 O13 . . 105.7(2) ?
O11 Cl1 O13 . . 107.1(2) ?
O24 Cl2 O22 . . 112.7(2) ?
O24 Cl2 O21 . . 113.1(2) ?
O22 Cl2 O21 . . 109.3(2) ?
O24 Cl2 O23 . . 107.0(3) ?
O22 Cl2 O23 . . 106.3(3) ?
O21 Cl2 O23 . . 108.2(2) ?
C1A O1A Ni1 . . 126.6(2) ?
C16A O2A Ni1 . . 127.90(18) ?
C1B O1B Ni2 . . 127.18(18) ?
C16B O2B Ni2 . . 127.14(17) ?
C1C O1C Ni3 . . 127.25(19) ?
C16C O2C Ni3 . . 126.25(19) ?
C1D O1D Ni4 . . 126.93(17) ?
C16D O2D Ni4 . . 126.05(17) ?
C7A N1A C8A . . 119.3(3) ?
C7A N1A Ni1 . . 126.7(2) ?
C8A N1A Ni1 . . 114.0(2) ?
C10A N2A C9A . . 119.1(3) ?
C10A N2A Ni1 . . 126.9(2) ?
C9A N2A Ni1 . . 113.7(2) ?
C7B N1B C8B . . 119.3(3) ?
C7B N1B Ni2 . . 127.4(2) ?
C8B N1B Ni2 . . 113.3(2) ?
C10B N2B C9B . . 119.9(3) ?
C10B N2B Ni2 . . 126.9(2) ?
C9B N2B Ni2 . . 113.2(2) ?
C7C N1C C8C . . 119.0(3) ?
C7C N1C Ni3 . . 126.9(2) ?
C8C N1C Ni3 . . 113.9(2) ?
C10C N2C C9C . . 118.7(3) ?
C10C N2C Ni3 . . 126.8(2) ?
C9C N2C Ni3 . . 114.4(2) ?
C7D N1D C8D . . 118.6(3) ?
C7D N1D Ni4 . . 127.1(2) ?
C8D N1D Ni4 . . 114.1(2) ?
C10D N2D C9D . . 119.6(3) ?
C10D N2D Ni4 . . 127.1(2) ?
C9D N2D Ni4 . . 113.3(2) ?
C1S N11S H11B . . 109.5 ?
C1S N11S H11C . . 109.5 ?
H11B N11S H11C . . 109.5 ?
C1S N11S H11D . . 109.5 ?
H11B N11S H11D . . 109.5 ?
H11C N11S H11D . . 109.5 ?
C2S N22S H22A . . 109.5 ?
C2S N22S H22B . . 109.5 ?
H22A N22S H22B . . 109.5 ?
C2S N22S H22C . . 109.5 ?
H22A N22S H22C . . 109.5 ?
H22B N22S H22C . . 109.5 ?
O1A C1A C2A . . 118.2(3) ?
O1A C1A C6A . . 123.7(3) ?
C2A C1A C6A . . 118.1(3) ?
C3A C2A C1A . . 120.4(3) ?
C3A C2A H2AA . . 119.8 ?
C1A C2A H2AA . . 119.8 ?
C2A C3A C4A . . 121.7(4) ?
C2A C3A H3AA . . 119.2 ?
C4A C3A H3AA . . 119.2 ?
C5A C4A C3A . . 119.0(3) ?
C5A C4A H4AA . . 120.5 ?
C3A C4A H4AA . . 120.5 ?
C4A C5A C6A . . 121.5(4) ?
C4A C5A H5AA . . 119.2 ?
C6A C5A H5AA . . 119.2 ?
C1A C6A C5A . . 119.3(3) ?
C1A C6A C7A . . 121.8(3) ?
C5A C6A C7A . . 118.8(3) ?
N1A C7A C6A . . 124.9(3) ?
N1A C7A H7AA . . 117.6 ?
C6A C7A H7AA . . 117.6 ?
N1A C8A C9A . . 106.9(3) ?
N1A C8A H8AA . . 110.3 ?
C9A C8A H8AA . . 110.3 ?
N1A C8A H8AB . . 110.3 ?
C9A C8A H8AB . . 110.3 ?
H8AA C8A H8AB . . 108.6 ?
N2A C9A C8A . . 106.4(2) ?
N2A C9A H9AA . . 110.4 ?
C8A C9A H9AA . . 110.4 ?
N2A C9A H9AB . . 110.4 ?
C8A C9A H9AB . . 110.4 ?
H9AA C9A H9AB . . 108.6 ?
N2A C10A C11A . . 125.4(3) ?
N2A C10A H10A . . 117.3 ?
C11A C10A H10A . . 117.3 ?
C16A C11A C12A . . 118.4(3) ?
C16A C11A C10A . . 122.5(3) ?
C12A C11A C10A . . 119.1(3) ?
C13A C12A C11A . . 122.0(3) ?
C13A C12A H12A . . 119.0 ?
C11A C12A H12A . . 119.0 ?
C12A C13A C14A . . 119.9(3) ?
C12A C13A H13A . . 120.1 ?
C14A C13A H13A . . 120.1 ?
C15A C14A C13A . . 119.9(3) ?
C15A C14A H14A . . 120.0 ?
C13A C14A H14A . . 120.0 ?
C14A C15A C16A . . 121.2(3) ?
C14A C15A H15A . . 119.4 ?
C16A C15A H15A . . 119.4 ?
O2A C16A C15A . . 118.9(3) ?
O2A C16A C11A . . 122.4(3) ?
C15A C16A C11A . . 118.6(3) ?
O1B C1B C2B . . 118.3(3) ?
O1B C1B C6B . . 123.3(3) ?
C2B C1B C6B . . 118.4(3) ?
C3B C2B C1B . . 121.7(3) ?
C3B C2B H2BA . . 119.1 ?
C1B C2B H2BA . . 119.1 ?
C2B C3B C4B . . 120.4(4) ?
C2B C3B H3BA . . 119.8 ?
C4B C3B H3BA . . 119.8 ?
C5B C4B C3B . . 119.2(4) ?
C5B C4B H4BA . . 120.4 ?
C3B C4B H4BA . . 120.4 ?
C4B C5B C6B . . 121.9(3) ?
C4B C5B H5BA . . 119.0 ?
C6B C5B H5BA . . 119.0 ?
C1B C6B C5B . . 118.4(3) ?
C1B C6B C7B . . 122.2(3) ?
C5B C6B C7B . . 119.4(3) ?
N1B C7B C6B . . 124.5(3) ?
N1B C7B H7BA . . 117.8 ?
C6B C7B H7BA . . 117.8 ?
N1B C8B C9B . . 107.7(3) ?
N1B C8B H8BA . . 110.2 ?
C9B C8B H8BA . . 110.2 ?
N1B C8B H8BB . . 110.2 ?
C9B C8B H8BB . . 110.2 ?
H8BA C8B H8BB . . 108.5 ?
N2B C9B C8B . . 107.0(3) ?
N2B C9B H9BA . . 110.3 ?
C8B C9B H9BA . . 110.3 ?
N2B C9B H9BB . . 110.3 ?
C8B C9B H9BB . . 110.3 ?
H9BA C9B H9BB . . 108.6 ?
N2B C10B C11B . . 124.5(3) ?
N2B C10B H10B . . 117.8 ?
C11B C10B H10B . . 117.8 ?
C12B C11B C16B . . 119.2(3) ?
C12B C11B C10B . . 119.4(3) ?
C16B C11B C10B . . 121.3(3) ?
C13B C12B C11B . . 122.0(3) ?
C13B C12B H12B . . 119.0 ?
C11B C12B H12B . . 119.0 ?
C12B C13B C14B . . 118.5(3) ?
C12B C13B H13B . . 120.7 ?
C14B C13B H13B . . 120.7 ?
C15B C14B C13B . . 121.7(3) ?
C15B C14B H14B . . 119.2 ?
C13B C14B H14B . . 119.2 ?
C14B C15B C16B . . 120.3(3) ?
C14B C15B H15B . . 119.8 ?
C16B C15B H15B . . 119.8 ?
O2B C16B C11B . . 123.8(3) ?
O2B C16B C15B . . 118.0(3) ?
C11B C16B C15B . . 118.2(3) ?
O1C C1C C2C . . 118.8(3) ?
O1C C1C C6C . . 123.4(3) ?
C2C C1C C6C . . 117.8(3) ?
C3C C2C C1C . . 121.7(3) ?
C3C C2C H2CA . . 119.2 ?
C1C C2C H2CA . . 119.2 ?
C2C C3C C4C . . 120.4(3) ?
C2C C3C H3CA . . 119.8 ?
C4C C3C H3CA . . 119.8 ?
C5C C4C C3C . . 119.1(3) ?
C5C C4C H4CA . . 120.4 ?
C3C C4C H4CA . . 120.4 ?
C4C C5C C6C . . 122.1(3) ?
C4C C5C H5CA . . 119.0 ?
C6C C5C H5CA . . 119.0 ?
C5C C6C C1C . . 119.0(3) ?
C5C C6C C7C . . 119.0(3) ?
C1C C6C C7C . . 121.9(3) ?
N1C C7C C6C . . 125.3(3) ?
N1C C7C H7CA . . 117.3 ?
C6C C7C H7CA . . 117.3 ?
N1C C8C C9C . . 107.3(2) ?
N1C C8C H8CA . . 110.3 ?
C9C C8C H8CA . . 110.3 ?
N1C C8C H8CB . . 110.3 ?
C9C C8C H8CB . . 110.3 ?
H8CA C8C H8CB . . 108.5 ?
N2C C9C C8C . . 107.2(3) ?
N2C C9C H9CA . . 110.3 ?
C8C C9C H9CA . . 110.3 ?
N2C C9C H9CB . . 110.3 ?
C8C C9C H9CB . . 110.3 ?
H9CA C9C H9CB . . 108.5 ?
N2C C10C C11C . . 124.8(3) ?
N2C C10C H10C . . 117.6 ?
C11C C10C H10C . . 117.6 ?
C16C C11C C12C . . 119.7(3) ?
C16C C11C C10C . . 121.7(3) ?
C12C C11C C10C . . 118.4(3) ?
C13C C12C C11C . . 120.5(3) ?
C13C C12C H12C . . 119.7 ?
C11C C12C H12C . . 119.7 ?
C12C C13C C14C . . 119.7(3) ?
C12C C13C H13C . . 120.2 ?
C14C C13C H13C . . 120.2 ?
C15C C14C C13C . . 121.5(3) ?
C15C C14C H14C . . 119.3 ?
C13C C14C H14C . . 119.3 ?
C14C C15C C16C . . 120.5(3) ?
C14C C15C H15C . . 119.7 ?
C16C C15C H15C . . 119.7 ?
O2C C16C C11C . . 123.8(3) ?
O2C C16C C15C . . 118.3(3) ?
C11C C16C C15C . . 118.0(3) ?
O1D C1D C2D . . 118.1(3) ?
O1D C1D C6D . . 124.7(3) ?
C2D C1D C6D . . 117.2(3) ?
C3D C2D C1D . . 121.3(3) ?
C3D C2D H2DA . . 119.3 ?
C1D C2D H2DA . . 119.3 ?
C2D C3D C4D . . 120.9(3) ?
C2D C3D H3DA . . 119.6 ?
C4D C3D H3DA . . 119.6 ?
C5D C4D C3D . . 119.0(3) ?
C5D C4D H4DA . . 120.5 ?
C3D C4D H4DA . . 120.5 ?
C4D C5D C6D . . 121.4(3) ?
C4D C5D H5DA . . 119.3 ?
C6D C5D H5DA . . 119.3 ?
C5D C6D C1D . . 120.1(3) ?
C5D C6D C7D . . 118.6(3) ?
C1D C6D C7D . . 121.2(3) ?
N1D C7D C6D . . 124.5(3) ?
N1D C7D H7DA . . 117.8 ?
C6D C7D H7DA . . 117.8 ?
N1D C8D C9D . . 106.2(2) ?
N1D C8D H8DA . . 110.5 ?
C9D C8D H8DA . . 110.5 ?
N1D C8D H8DB . . 110.5 ?
C9D C8D H8DB . . 110.5 ?
H8DA C8D H8DB . . 108.7 ?
N2D C9D C8D . . 107.6(2) ?
N2D C9D H9DA . . 110.2 ?
C8D C9D H9DA . . 110.2 ?
N2D C9D H9DB . . 110.2 ?
C8D C9D H9DB . . 110.2 ?
H9DA C9D H9DB . . 108.5 ?
N2D C10D C11D . . 124.8(3) ?
N2D C10D H10D . . 117.6 ?
C11D C10D H10D . . 117.6 ?
C12D C11D C16D . . 119.2(3) ?
C12D C11D C10D . . 119.1(3) ?
C16D C11D C10D . . 121.7(3) ?
C13D C12D C11D . . 121.4(3) ?
C13D C12D H12D . . 119.3 ?
C11D C12D H12D . . 119.3 ?
C12D C13D C14D . . 119.7(3) ?
C12D C13D H13D . . 120.1 ?
C14D C13D H13D . . 120.1 ?
C15D C14D C13D . . 120.2(3) ?
C15D C14D H14D . . 119.9 ?
C13D C14D H14D . . 119.9 ?
C14D C15D C16D . . 121.2(3) ?
C14D C15D H15D . . 119.4 ?
C16D C15D H15D . . 119.4 ?
O2D C16D C15D . . 118.2(3) ?
O2D C16D C11D . . 123.5(3) ?
C15D C16D C11D . . 118.3(3) ?
N11S C1S C1S . 2_666 110.3(3) ?
N11S C1S H1SA . . 109.6 ?
C1S C1S H1SA 2_666 . 109.6 ?
N11S C1S H1SB . . 109.6 ?
C1S C1S H1SB 2_666 . 109.6 ?
H1SA C1S H1SB . . 108.1 ?
N22S C2S C2S . 2_757 110.8(3) ?
N22S C2S H2SA . . 109.5 ?
C2S C2S H2SA 2_757 . 109.5 ?
N22S C2S H2SB . . 109.5 ?
C2S C2S H2SB 2_757 . 109.5 ?
H2SA C2S H2SB . . 108.1 ?
O1SB C11S O1SA . . 30.0(3) ?
O1SB C11S N1S . . 136.5(4) ?
O1SA C11S N1S . . 106.9(5) ?
O1SB C11S H11A . . 105.0 ?
O1SA C11S H11A . . 134.6 ?
N1S C11S H11A . . 118.4 ?
C11S N1S C12S . . 120.3(4) ?
C11S N1S C13S . . 120.3(3) ?
C12S N1S C13S . . 119.3(4) ?
N1S C12S H12E . . 109.5 ?
N1S C12S H12F . . 109.5 ?
H12E C12S H12F . . 109.5 ?
N1S C12S H12G . . 109.5 ?
H12E C12S H12G . . 109.5 ?
H12F C12S H12G . . 109.5 ?
N1S C13S H13E . . 109.5 ?
N1S C13S H13F . . 109.5 ?
H13E C13S H13F . . 109.5 ?
N1S C13S H13G . . 109.5 ?
H13E C13S H13G . . 109.5 ?
H13F C13S H13G . . 109.5 ?

loop_
_geom_bond_atom_site_label_1
_geom_bond_atom_site_label_2
_geom_bond_site_symmetry_2
_geom_bond_distance
_geom_bond_publ_flag
Ni1 O1A . 1.841(2) ?
Ni1 N2A . 1.845(3) ?
Ni1 N1A . 1.846(2) ?
Ni1 O2A . 1.8561(19) ?
Ni1 Ni3 1_465 3.6441(6) ?
Ni2 N2B . 1.837(3) ?
Ni2 O2B . 1.8371(19) ?
Ni2 N1B . 1.848(3) ?
Ni2 O1B . 1.849(2) ?
Ni2 Ni4 . 3.4544(6) ?
Ni3 N2C . 1.842(3) ?
Ni3 O2C . 1.845(2) ?
Ni3 N1C . 1.850(2) ?
Ni3 O1C . 1.856(2) ?
Ni4 O1D . 1.8377(19) ?
Ni4 N1D . 1.844(2) ?
Ni4 N2D . 1.850(2) ?
Ni4 O2D . 1.8519(19) ?
Cl1 O12 . 1.385(3) ?
Cl1 O14 . 1.399(3) ?
Cl1 O11 . 1.411(3) ?
Cl1 O13 . 1.424(4) ?
Cl2 O24 . 1.375(3) ?
Cl2 O22 . 1.406(3) ?
Cl2 O21 . 1.412(3) ?
Cl2 O23 . 1.438(4) ?
O1A C1A . 1.318(3) ?
O2A C16A . 1.327(3) ?
O1B C1B . 1.318(4) ?
O2B C16B . 1.309(4) ?
O1C C1C . 1.320(3) ?
O2C C16C . 1.317(4) ?
O1D C1D . 1.309(4) ?
O2D C16D . 1.320(4) ?
N1A C7A . 1.293(4) ?
N1A C8A . 1.476(4) ?
N2A C10A . 1.287(4) ?
N2A C9A . 1.475(4) ?
N1B C7B . 1.287(4) ?
N1B C8B . 1.484(4) ?
N2B C10B . 1.282(4) ?
N2B C9B . 1.487(4) ?
N1C C7C . 1.287(4) ?
N1C C8C . 1.475(4) ?
N2C C10C . 1.291(4) ?
N2C C9C . 1.478(4) ?
N1D C7D . 1.287(4) ?
N1D C8D . 1.481(4) ?
N2D C10D . 1.278(4) ?
N2D C9D . 1.474(4) ?
N11S C1S . 1.478(4) ?
N11S H11B . 0.9100 ?
N11S H11C . 0.9100 ?
N11S H11D . 0.9100 ?
N22S C2S . 1.476(4) ?
N22S H22A . 0.9100 ?
N22S H22B . 0.9100 ?
N22S H22C . 0.9100 ?
C1A C2A . 1.402(4) ?
C1A C6A . 1.412(4) ?
C2A C3A . 1.374(5) ?
C2A H2AA . 0.9500 ?
C3A C4A . 1.385(5) ?
C3A H3AA . 0.9500 ?
C4A C5A . 1.354(5) ?
C4A H4AA . 0.9500 ?
C5A C6A . 1.412(5) ?
C5A H5AA . 0.9500 ?
C6A C7A . 1.428(5) ?
C7A H7AA . 0.9500 ?
C8A C9A . 1.496(5) ?
C8A H8AA . 0.9900 ?
C8A H8AB . 0.9900 ?
C9A H9AA . 0.9900 ?
C9A H9AB . 0.9900 ?
C10A C11A . 1.428(4) ?
C10A H10A . 0.9500 ?
C11A C16A . 1.412(4) ?
C11A C12A . 1.413(4) ?
C12A C13A . 1.348(5) ?
C12A H12A . 0.9500 ?
C13A C14A . 1.388(5) ?
C13A H13A . 0.9500 ?
C14A C15A . 1.385(4) ?
C14A H14A . 0.9500 ?
C15A C16A . 1.392(4) ?
C15A H15A . 0.9500 ?
C1B C2B . 1.400(4) ?
C1B C6B . 1.413(4) ?
C2B C3B . 1.374(5) ?
C2B H2BA . 0.9500 ?
C3B C4B . 1.394(5) ?
C3B H3BA . 0.9500 ?
C4B C5B . 1.363(5) ?
C4B H4BA . 0.9500 ?
C5B C6B . 1.421(5) ?
C5B H5BA . 0.9500 ?
C6B C7B . 1.427(5) ?
C7B H7BA . 0.9500 ?
C8B C9B . 1.489(5) ?
C8B H8BA . 0.9900 ?
C8B H8BB . 0.9900 ?
C9B H9BA . 0.9900 ?
C9B H9BB . 0.9900 ?
C10B C11B . 1.440(4) ?
C10B H10B . 0.9500 ?
C11B C12B . 1.404(5) ?
C11B C16B . 1.409(4) ?
C12B C13B . 1.369(5) ?
C12B H12B . 0.9500 ?
C13B C14B . 1.387(5) ?
C13B H13B . 0.9500 ?
C14B C15B . 1.376(5) ?
C14B H14B . 0.9500 ?
C15B C16B . 1.412(4) ?
C15B H15B . 0.9500 ?
C1C C2C . 1.408(4) ?
C1C C6C . 1.420(4) ?
C2C C3C . 1.365(5) ?
C2C H2CA . 0.9500 ?
C3C C4C . 1.406(5) ?
C3C H3CA . 0.9500 ?
C4C C5C . 1.358(5) ?
C4C H4CA . 0.9500 ?
C5C C6C . 1.405(4) ?
C5C H5CA . 0.9500 ?
C6C C7C . 1.425(4) ?
C7C H7CA . 0.9500 ?
C8C C9C . 1.500(5) ?
C8C H8CA . 0.9900 ?
C8C H8CB . 0.9900 ?
C9C H9CA . 0.9900 ?
C9C H9CB . 0.9900 ?
C10C C11C . 1.430(4) ?
C10C H10C . 0.9500 ?
C11C C16C . 1.405(4) ?
C11C C12C . 1.419(5) ?
C12C C13C . 1.367(5) ?
C12C H12C . 0.9500 ?
C13C C14C . 1.378(5) ?
C13C H13C . 0.9500 ?
C14C C15C . 1.372(5) ?
C14C H14C . 0.9500 ?
C15C C16C . 1.412(4) ?
C15C H15C . 0.9500 ?
C1D C2D . 1.403(4) ?
C1D C6D . 1.410(4) ?
C2D C3D . 1.372(5) ?
C2D H2DA . 0.9500 ?
C3D C4D . 1.388(5) ?
C3D H3DA . 0.9500 ?
C4D C5D . 1.365(5) ?
C4D H4DA . 0.9500 ?
C5D C6D . 1.395(5) ?
C5D H5DA . 0.9500 ?
C6D C7D . 1.444(4) ?
C7D H7DA . 0.9500 ?
C8D C9D . 1.497(5) ?
C8D H8DA . 0.9900 ?
C8D H8DB . 0.9900 ?
C9D H9DA . 0.9900 ?
C9D H9DB . 0.9900 ?
C10D C11D . 1.432(4) ?
C10D H10D . 0.9500 ?
C11D C12D . 1.411(5) ?
C11D C16D . 1.416(4) ?
C12D C13D . 1.367(5) ?
C12D H12D . 0.9500 ?
C13D C14D . 1.399(5) ?
C13D H13D . 0.9500 ?
C14D C15D . 1.381(5) ?
C14D H14D . 0.9500 ?
C15D C16D . 1.408(4) ?
C15D H15D . 0.9500 ?
C1S C1S 2_666 1.512(5) ?
C1S H1SA . 0.9900 ?
C1S H1SB . 0.9900 ?
C2S C2S 2_757 1.497(5) ?
C2S H2SA . 0.9900 ?
C2S H2SB . 0.9900 ?
O1SA C11S . 1.2720(10) ?
O1SB C11S . 1.2699(10) ?
C11S N1S . 1.335(5) ?
C11S H11A . 0.9500 ?
N1S C12S . 1.399(5) ?
N1S C13S . 1.447(5) ?
C12S H12E . 0.9800 ?
C12S H12F . 0.9800 ?
C12S H12G . 0.9800 ?
C13S H13E . 0.9800 ?
C13S H13F . 0.9800 ?
C13S H13G . 0.9800 ?

loop_
_geom_hbond_atom_site_label_D
_geom_hbond_atom_site_label_H
_geom_hbond_atom_site_label_A
_geom_hbond_site_symmetry_A
_geom_hbond_distance_DH
_geom_hbond_distance_HA
_geom_hbond_distance_DA
_geom_hbond_angle_DHA
N11S H11B O2A . 0.91 1.97 2.877(3) 172.8
N11S H11B O1A . 0.91 2.45 2.949(3) 115.0
N11S H11D O2D . 0.91 2.00 2.876(3) 161.6
N11S H11D O1D . 0.91 2.48 3.132(3) 128.4
N22S H22A O1B . 0.91 1.97 2.830(3) 156.8
N22S H22A O2B . 0.91 2.34 2.884(3) 117.9
N22S H22B O1C . 0.91 1.98 2.853(3) 160.4
N22S H22B O2C . 0.91 2.45 3.118(3) 130.2
N22S H22C O1SB . 0.91 1.91 2.706(5) 145.3
N22S H22C O1SA . 0.91 1.90 2.778(6) 161.1

loop_
_geom_torsion_atom_site_label_1
_geom_torsion_atom_site_label_2
_geom_torsion_atom_site_label_3
_geom_torsion_atom_site_label_4
_geom_torsion_site_symmetry_1
_geom_torsion_site_symmetry_2
_geom_torsion_site_symmetry_3
_geom_torsion_site_symmetry_4
_geom_torsion
_geom_torsion_publ_flag
N2B Ni2 Ni4 O1D . . . . -83.41(11) ?
O2B Ni2 Ni4 O1D . . . . 179.08(9) ?
N1B Ni2 Ni4 O1D . . . . 0.68(11) ?
O1B Ni2 Ni4 O1D . . . . 98.13(9) ?
N2B Ni2 Ni4 N1D . . . . 179.11(12) ?
O2B Ni2 Ni4 N1D . . . . 81.61(10) ?
N1B Ni2 Ni4 N1D . . . . -96.79(12) ?
O1B Ni2 Ni4 N1D . . . . 0.66(10) ?
N2B Ni2 Ni4 N2D . . . . 95.37(12) ?
O2B Ni2 Ni4 N2D . . . . -2.13(10) ?
N1B Ni2 Ni4 N2D . . . . 179.47(12) ?
O1B Ni2 Ni4 N2D . . . . -83.08(10) ?
N2B Ni2 Ni4 O2D . . . . -1.35(10) ?
O2B Ni2 Ni4 O2D . . . . -98.85(9) ?
N1B Ni2 Ni4 O2D . . . . 82.75(11) ?
O1B Ni2 Ni4 O2D . . . . -179.80(8) ?
N2A Ni1 O1A C1A . . . . 95.6(15) ?
N1A Ni1 O1A C1A . . . . -10.7(2) ?
O2A Ni1 O1A C1A . . . . 173.3(2) ?
Ni3 Ni1 O1A C1A 1_465 . . . 99.4(2) ?
O1A Ni1 O2A C16A . . . . -176.6(2) ?
N2A Ni1 O2A C16A . . . . -0.5(2) ?
N1A Ni1 O2A C16A . . . . 99.8(15) ?
Ni3 Ni1 O2A C16A 1_465 . . . -69.09(18) ?
N2B Ni2 O1B C1B . . . . 159(4) ?
O2B Ni2 O1B C1B . . . . -169.1(2) ?
N1B Ni2 O1B C1B . . . . 10.8(2) ?
Ni4 Ni2 O1B C1B . . . . -90.6(2) ?
N2B Ni2 O2B C16B . . . . 11.8(2) ?
N1B Ni2 O2B C16B . . . . -17E1(3) ?
O1B Ni2 O2B C16B . . . . -167.3(2) ?
Ni4 Ni2 O2B C16B . . . . 85.9(2) ?
N2C Ni3 O1C C1C . . . . -107.1(16) ?
O2C Ni3 O1C C1C . . . . 177.8(2) ?
N1C Ni3 O1C C1C . . . . 1.5(2) ?
N2C Ni3 O2C C16C . . . . 12.6(2) ?
N1C Ni3 O2C C16C . . . . -97.0(16) ?
O1C Ni3 O2C C16C . . . . -170.9(2) ?
N1D Ni4 O1D C1D . . . . -2.4(3) ?
N2D Ni4 O1D C1D . . . . 145(3) ?
O2D Ni4 O1D C1D . . . . 179.5(2) ?
Ni2 Ni4 O1D C1D . . . . -75.8(2) ?
O1D Ni4 O2D C16D . . . . 164.4(2) ?
N1D Ni4 O2D C16D . . . . 96(3) ?
N2D Ni4 O2D C16D . . . . -16.7(2) ?
Ni2 Ni4 O2D C16D . . . . 82.6(2) ?
O1A Ni1 N1A C7A . . . . 3.5(2) ?
N2A Ni1 N1A C7A . . . . -172.6(2) ?
O2A Ni1 N1A C7A . . . . 86.8(15) ?
Ni3 Ni1 N1A C7A 1_465 . . . -104.5(2) ?
O1A Ni1 N1A C8A . . . . -174.27(18) ?
N2A Ni1 N1A C8A . . . . 9.55(19) ?
O2A Ni1 N1A C8A . . . . -91.0(15) ?
Ni3 Ni1 N1A C8A 1_465 . . . 77.66(18) ?
O1A Ni1 N2A C10A . . . . 80.2(15) ?
N1A Ni1 N2A C10A . . . . -173.3(2) ?
O2A Ni1 N2A C10A . . . . 2.8(2) ?
Ni3 Ni1 N2A C10A 1_465 . . . 76.2(2) ?
O1A Ni1 N2A C9A . . . . -92.8(15) ?
N1A Ni1 N2A C9A . . . . 13.72(19) ?
O2A Ni1 N2A C9A . . . . -170.21(19) ?
Ni3 Ni1 N2A C9A 1_465 . . . -96.76(19) ?
N2B Ni2 N1B C7B . . . . 173.8(3) ?
O2B Ni2 N1B C7B . . . . -2(4) ?
O1B Ni2 N1B C7B . . . . -7.1(3) ?
Ni4 Ni2 N1B C7B . . . . 99.4(3) ?
N2B Ni2 N1B C8B . . . . -8.1(2) ?
O2B Ni2 N1B C8B . . . . 18E1(10) ?
O1B Ni2 N1B C8B . . . . 171.1(2) ?
Ni4 Ni2 N1B C8B . . . . -82.4(2) ?
O2B Ni2 N2B C10B . . . . -12.9(3) ?
N1B Ni2 N2B C10B . . . . 167.2(3) ?
O1B Ni2 N2B C10B . . . . 19(4) ?
Ni4 Ni2 N2B C10B . . . . -91.9(3) ?
O2B Ni2 N2B C9B . . . . 166.0(2) ?
N1B Ni2 N2B C9B . . . . -13.8(2) ?
O1B Ni2 N2B C9B . . . . -162(4) ?
Ni4 Ni2 N2B C9B . . . . 87.1(2) ?
N2C Ni3 N1C C7C . . . . 173.7(2) ?
O2C Ni3 N1C C7C . . . . -76.5(16) ?
O1C Ni3 N1C C7C . . . . -2.9(2) ?
N2C Ni3 N1C C8C . . . . -12.17(18) ?
O2C Ni3 N1C C8C . . . . 97.7(16) ?
O1C Ni3 N1C C8C . . . . 171.23(18) ?
O2C Ni3 N2C C10C . . . . -3.1(2) ?
N1C Ni3 N2C C10C . . . . 173.3(2) ?
O1C Ni3 N2C C10C . . . . -77.8(17) ?
O2C Ni3 N2C C9C . . . . 174.25(18) ?
N1C Ni3 N2C C9C . . . . -9.30(18) ?
O1C Ni3 N2C C9C . . . . 99.6(16) ?
O1D Ni4 N1D C7D . . . . 5.0(3) ?
N2D Ni4 N1D C7D . . . . -174.1(3) ?
O2D Ni4 N1D C7D . . . . 74(3) ?
Ni2 Ni4 N1D C7D . . . . 86.6(3) ?
O1D Ni4 N1D C8D . . . . -169.6(2) ?
N2D Ni4 N1D C8D . . . . 11.4(2) ?
O2D Ni4 N1D C8D . . . . -101(3) ?
Ni2 Ni4 N1D C8D . . . . -87.9(2) ?
O1D Ni4 N2D C10D . . . . 44(4) ?
N1D Ni4 N2D C10D . . . . -168.4(3) ?
O2D Ni4 N2D C10D . . . . 9.7(3) ?
Ni2 Ni4 N2D C10D . . . . -94.9(3) ?
O1D Ni4 N2D C9D . . . . -136(3) ?
N1D Ni4 N2D C9D . . . . 11.5(2) ?
O2D Ni4 N2D C9D . . . . -170.3(2) ?
Ni2 Ni4 N2D C9D . . . . 85.0(2) ?
Ni1 O1A C1A C2A . . . . -166.28(19) ?
Ni1 O1A C1A C6A . . . . 13.0(4) ?
O1A C1A C2A C3A . . . . -178.4(2) ?
C6A C1A C2A C3A . . . . 2.3(4) ?
C1A C2A C3A C4A . . . . -1.2(4) ?
C2A C3A C4A C5A . . . . 0.3(5) ?
C3A C4A C5A C6A . . . . -0.5(5) ?
O1A C1A C6A C5A . . . . 178.2(2) ?
C2A C1A C6A C5A . . . . -2.5(4) ?
O1A C1A C6A C7A . . . . -5.8(4) ?
C2A C1A C6A C7A . . . . 173.5(2) ?
C4A C5A C6A C1A . . . . 1.7(4) ?
C4A C5A C6A C7A . . . . -174.4(3) ?
C8A N1A C7A C6A . . . . 179.2(2) ?
Ni1 N1A C7A C6A . . . . 1.5(4) ?
C1A C6A C7A N1A . . . . -1.8(4) ?
C5A C6A C7A N1A . . . . 174.2(3) ?
C7A N1A C8A C9A . . . . 152.6(3) ?
Ni1 N1A C8A C9A . . . . -29.5(3) ?
C10A N2A C9A C8A . . . . 153.8(3) ?
Ni1 N2A C9A C8A . . . . -32.6(3) ?
N1A C8A C9A N2A . . . . 37.8(3) ?
C9A N2A C10A C11A . . . . 170.7(2) ?
Ni1 N2A C10A C11A . . . . -1.9(4) ?
N2A C10A C11A C16A . . . . -2.0(4) ?
N2A C10A C11A C12A . . . . -179.2(3) ?
C16A C11A C12A C13A . . . . -0.8(4) ?
C10A C11A C12A C13A . . . . 176.5(3) ?
C11A C12A C13A C14A . . . . 0.1(5) ?
C12A C13A C14A C15A . . . . -0.6(5) ?
C13A C14A C15A C16A . . . . 1.9(4) ?
Ni1 O2A C16A C15A . . . . 176.85(17) ?
Ni1 O2A C16A C11A . . . . -2.8(3) ?
C14A C15A C16A O2A . . . . 177.9(2) ?
C14A C15A C16A C11A . . . . -2.5(4) ?
C12A C11A C16A O2A . . . . -178.5(2) ?
C10A C11A C16A O2A . . . . 4.4(4) ?
C12A C11A C16A C15A . . . . 1.9(4) ?
C10A C11A C16A C15A . . . . -175.3(2) ?
Ni2 O1B C1B C2B . . . . 170.2(2) ?
Ni2 O1B C1B C6B . . . . -9.0(4) ?
O1B C1B C2B C3B . . . . -179.2(3) ?
C6B C1B C2B C3B . . . . 0.0(5) ?
C1B C2B C3B C4B . . . . 0.5(5) ?
C2B C3B C4B C5B . . . . -1.7(5) ?
C3B C4B C5B C6B . . . . 2.5(5) ?
O1B C1B C6B C5B . . . . 179.9(3) ?
C2B C1B C6B C5B . . . . 0.7(4) ?
O1B C1B C6B C7B . . . . 0.3(5) ?
C2B C1B C6B C7B . . . . -178.9(3) ?
C4B C5B C6B C1B . . . . -2.0(5) ?
C4B C5B C6B C7B . . . . 177.6(3) ?
C8B N1B C7B C6B . . . . -176.6(3) ?
Ni2 N1B C7B C6B . . . . 1.5(5) ?
C1B C6B C7B N1B . . . . 3.6(5) ?
C5B C6B C7B N1B . . . . -176.0(3) ?
C7B N1B C8B C9B . . . . -154.3(3) ?
Ni2 N1B C8B C9B . . . . 27.4(3) ?
C10B N2B C9B C8B . . . . -149.2(3) ?
Ni2 N2B C9B C8B . . . . 31.8(3) ?
N1B C8B C9B N2B . . . . -36.3(4) ?
C9B N2B C10B C11B . . . . -172.3(3) ?
Ni2 N2B C10B C11B . . . . 6.6(5) ?
N2B C10B C11B C12B . . . . -178.8(3) ?
N2B C10B C11B C16B . . . . 5.3(5) ?
C16B C11B C12B C13B . . . . 2.0(5) ?
C10B C11B C12B C13B . . . . -173.9(3) ?
C11B C12B C13B C14B . . . . -0.3(6) ?
C12B C13B C14B C15B . . . . -0.5(6) ?
C13B C14B C15B C16B . . . . -0.4(6) ?
Ni2 O2B C16B C11B . . . . -4.3(4) ?
Ni2 O2B C16B C15B . . . . 176.1(2) ?
C12B C11B C16B O2B . . . . 177.7(3) ?
C10B C11B C16B O2B . . . . -6.5(5) ?
C12B C11B C16B C15B . . . . -2.8(4) ?
C10B C11B C16B C15B . . . . 173.1(3) ?
C14B C15B C16B O2B . . . . -178.4(3) ?
C14B C15B C16B C11B . . . . 2.0(5) ?
Ni3 O1C C1C C2C . . . . -177.59(18) ?
Ni3 O1C C1C C6C . . . . 1.6(4) ?
O1C C1C C2C C3C . . . . -179.8(3) ?
C6C C1C C2C C3C . . . . 1.0(4) ?
C1C C2C C3C C4C . . . . 0.1(5) ?
C2C C3C C4C C5C . . . . -0.8(5) ?
C3C C4C C5C C6C . . . . 0.3(4) ?
C4C C5C C6C C1C . . . . 0.8(4) ?
C4C C5C C6C C7C . . . . -175.9(3) ?
O1C C1C C6C C5C . . . . 179.4(2) ?
C2C C1C C6C C5C . . . . -1.4(4) ?
O1C C1C C6C C7C . . . . -4.0(4) ?
C2C C1C C6C C7C . . . . 175.2(2) ?
C8C N1C C7C C6C . . . . -172.5(2) ?
Ni3 N1C C7C C6C . . . . 1.4(4) ?
C5C C6C C7C N1C . . . . 179.0(2) ?
C1C C6C C7C N1C . . . . 2.5(4) ?
C7C N1C C8C C9C . . . . -155.6(2) ?
Ni3 N1C C8C C9C . . . . 29.7(3) ?
C10C N2C C9C C8C . . . . -154.9(2) ?
Ni3 N2C C9C C8C . . . . 27.5(3) ?
N1C C8C C9C N2C . . . . -34.8(3) ?
C9C N2C C10C C11C . . . . 179.4(2) ?
Ni3 N2C C10C C11C . . . . -3.3(4) ?
N2C C10C C11C C16C . . . . 2.9(4) ?
N2C C10C C11C C12C . . . . -172.4(3) ?
C16C C11C C12C C13C . . . . -2.4(4) ?
C10C C11C C12C C13C . . . . 173.0(3) ?
C11C C12C C13C C14C . . . . 0.2(5) ?
C12C C13C C14C C15C . . . . 1.3(5) ?
C13C C14C C15C C16C . . . . -0.6(5) ?
Ni3 O2C C16C C11C . . . . -16.0(4) ?
Ni3 O2C C16C C15C . . . . 163.4(2) ?
C12C C11C C16C O2C . . . . -177.6(2) ?
C10C C11C C16C O2C . . . . 7.2(4) ?
C12C C11C C16C C15C . . . . 3.0(4) ?
C10C C11C C16C C15C . . . . -172.2(3) ?
C14C C15C C16C O2C . . . . 179.0(3) ?
C14C C15C C16C C11C . . . . -1.6(4) ?
Ni4 O1D C1D C2D . . . . 176.3(2) ?
Ni4 O1D C1D C6D . . . . -2.1(4) ?
O1D C1D C2D C3D . . . . 179.0(3) ?
C6D C1D C2D C3D . . . . -2.5(5) ?
C1D C2D C3D C4D . . . . 0.6(6) ?
C2D C3D C4D C5D . . . . 1.2(6) ?
C3D C4D C5D C6D . . . . -1.1(6) ?
C4D C5D C6D C1D . . . . -0.9(5) ?
C4D C5D C6D C7D . . . . 174.9(3) ?
O1D C1D C6D C5D . . . . -179.0(3) ?
C2D C1D C6D C5D . . . . 2.6(5) ?
O1D C1D C6D C7D . . . . 5.4(5) ?
C2D C1D C6D C7D . . . . -173.1(3) ?
C8D N1D C7D C6D . . . . 171.2(3) ?
Ni4 N1D C7D C6D . . . . -3.2(4) ?
C5D C6D C7D N1D . . . . -178.3(3) ?
C1D C6D C7D N1D . . . . -2.6(5) ?
C7D N1D C8D C9D . . . . 154.6(3) ?
Ni4 N1D C8D C9D . . . . -30.4(3) ?
C10D N2D C9D C8D . . . . 149.1(3) ?
Ni4 N2D C9D C8D . . . . -30.9(3) ?
N1D C8D C9D N2D . . . . 37.4(4) ?
C9D N2D C10D C11D . . . . 178.8(3) ?
Ni4 N2D C10D C11D . . . . -1.2(5) ?
N2D C10D C11D C12D . . . . 173.4(3) ?
N2D C10D C11D C16D . . . . -4.9(5) ?
C16D C11D C12D C13D . . . . 1.1(5) ?
C10D C11D C12D C13D . . . . -177.2(3) ?
C11D C12D C13D C14D . . . . -0.2(5) ?
C12D C13D C14D C15D . . . . 0.2(5) ?
C13D C14D C15D C16D . . . . -1.1(5) ?
Ni4 O2D C16D C15D . . . . -163.5(2) ?
Ni4 O2D C16D C11D . . . . 15.5(4) ?
C14D C15D C16D O2D . . . . -179.0(3) ?
C14D C15D C16D C11D . . . . 2.0(5) ?
C12D C11D C16D O2D . . . . 179.1(3) ?
C10D C11D C16D O2D . . . . -2.6(5) ?
C12D C11D C16D C15D . . . . -1.9(4) ?
C10D C11D C16D C15D . . . . 176.3(3) ?
O1SB C11S N1S C12S . . . . 5.2(8) ?
O1SA C11S N1S C12S . . . . -0.6(6) ?
O1SB C11S N1S C13S . . . . -178.7(6) ?
O1SA C11S N1S C13S . . . . 175.4(5) ?
